data_7226181
loop_
_publ_author_name
'Mangalum, A.'
'Boadi, F.'
'Masand, S. A.'
'Lalancette, R. A.'
'Pietrangelo, A.'

_publ_section_title
;
 A Pb2+-binding polychelatogen derived from thionated lactide
;
_journal_issue 78
_journal_name_full 'RSC Adv.'
_journal_page_first 74250
_journal_paper_doi 10.1039/C6RA16230D
_journal_volume 6
_journal_year 2016
_chemical_absolute_configuration syn
_chemical_formula_moiety 'C6 H8 O2 S2'
_chemical_formula_sum 'C6 H8 O2 S2'
_chemical_formula_weight 176.24
_space_group_crystal_system orthorhombic
_space_group_IT_number 29
_space_group_name_Hall 'P 2c -2ac'
_space_group_name_H-M_alt 'P c a 21'
_symmetry_space_group_name_Hall 'P 2c -2ac'
_symmetry_space_group_name_H-M 'P c a 21'
_atom_sites_solution_hydrogens geom
_atom_sites_solution_primary direct
_atom_sites_solution_secondary difmap
_audit_creation_method SHELXL-2014/6
_audit_update_record
;
2016-04-28 deposited with the CCDC.
2016-08-01 downloaded from the CCDC.
;
_cell_angle_alpha 90
_cell_angle_beta 90
_cell_angle_gamma 90
_cell_formula_units_Z 4
_cell_length_a 12.8947(2)
_cell_length_b 8.5141(1)
_cell_length_c 7.3227(1)
_cell_measurement_reflns_used 6838
_cell_measurement_temperature 100(2)
_cell_measurement_theta_max 70.28
_cell_measurement_theta_min 5.20
_cell_volume 803.936(19)
_computing_cell_refinement 'Bruker SAINT'
_computing_data_collection 'Bruker APEX2'
_computing_data_reduction 'Bruker SAINT'
_computing_molecular_graphics 'Bruker SHELXTL'
_computing_publication_material 'Bruker SHELXTL'
_computing_structure_refinement 'SHELXL-2014 (Sheldrick 2014)'
_computing_structure_solution 'SHELXS-97 (Sheldrick 2008)'
_diffrn_ambient_temperature 100(2)
_diffrn_measured_fraction_theta_full 0.997
_diffrn_measured_fraction_theta_max 0.982
_diffrn_measurement_device_type 'Bruker APEX-II CCD'
_diffrn_measurement_method '\f and \w scans'
_diffrn_radiation_type CuK\a
_diffrn_radiation_wavelength 1.54178
_diffrn_reflns_av_R_equivalents 0.0215
_diffrn_reflns_av_unetI/netI 0.0159
_diffrn_reflns_Laue_measured_fraction_full 0.997
_diffrn_reflns_Laue_measured_fraction_max 0.982
_diffrn_reflns_limit_h_max 15
_diffrn_reflns_limit_h_min -15
_diffrn_reflns_limit_k_max 10
_diffrn_reflns_limit_k_min -10
_diffrn_reflns_limit_l_max 8
_diffrn_reflns_limit_l_min -8
_diffrn_reflns_number 7284
_diffrn_reflns_point_group_measured_fraction_full 0.997
_diffrn_reflns_point_group_measured_fraction_max 0.982
_diffrn_reflns_theta_full 67.679
_diffrn_reflns_theta_max 70.270
_diffrn_reflns_theta_min 5.195
_diffrn_source 'fine-focus sealed tube'
_exptl_absorpt_coefficient_mu 5.519
_exptl_absorpt_correction_T_max 0.688
_exptl_absorpt_correction_T_min 0.453
_exptl_absorpt_correction_type numerical
_exptl_absorpt_process_details 'SADABS (Sheldrick, 2008a)'
_exptl_crystal_colour white
_exptl_crystal_density_diffrn 1.456
_exptl_crystal_description block
_exptl_crystal_F_000 368
_exptl_crystal_size_max 0.224
_exptl_crystal_size_mid 0.183
_exptl_crystal_size_min 0.093
_refine_diff_density_max 0.249
_refine_diff_density_min -0.172
_refine_diff_density_rms 0.043
_refine_ls_abs_structure_details
;
 Refined as an inversion twin.
;
_refine_ls_abs_structure_Flack 0.33(2)
_refine_ls_extinction_method none
_refine_ls_goodness_of_fit_ref 1.153
_refine_ls_hydrogen_treatment constr
_refine_ls_matrix_type full
_refine_ls_number_parameters 94
_refine_ls_number_reflns 1463
_refine_ls_number_restraints 1
_refine_ls_restrained_S_all 1.152
_refine_ls_R_factor_all 0.0194
_refine_ls_R_factor_gt 0.0194
_refine_ls_shift/su_max 0.001
_refine_ls_shift/su_mean 0.000
_refine_ls_structure_factor_coef Fsqd
_refine_ls_weighting_details 'w=1/[\s^2^(Fo^2^)+(0.0313P)^2^+0.1146P] where P=(Fo^2^+2Fc^2^)/3'
_refine_ls_weighting_scheme calc
_refine_ls_wR_factor_gt 0.0515
_refine_ls_wR_factor_ref 0.0515
_reflns_Friedel_coverage 0.839
_reflns_Friedel_fraction_full 0.997
_reflns_Friedel_fraction_max 0.981
_reflns_number_gt 1455
_reflns_number_total 1463
_reflns_threshold_expression 'I > 2\s(I)'
_cod_data_source_file c6ra16230d2.cif
_cod_data_source_block ROGER_a
_cod_database_code 7226181
_shelx_space_group_comment
;
The symmetry employed for this shelxl refinement is uniquely defined
by the following loop, which should always be used as a source of
symmetry information in preference to the above space-group names.
They are only intended as comments.
;
_shelx_estimated_absorpt_t_min 0.371
_shelx_estimated_absorpt_t_max 0.628
_exptl_absorpt_special_details 'crystal mounted on a Cryoloop using Paratone-N'

loop_
_space_group_symop_operation_xyz
'x, y, z'
'-x, -y, z+1/2'
'x+1/2, -y, z'
'-x+1/2, y, z+1/2'

loop_
_atom_site_label
_atom_site_type_symbol
_atom_site_fract_x
_atom_site_fract_y
_atom_site_fract_z
_atom_site_U_iso_or_equiv
_atom_site_adp_type
_atom_site_occupancy
_atom_site_site_symmetry_order
_atom_site_calc_flag
_atom_site_refinement_flags_posn
_atom_site_refinement_flags_adp
S1 S 0.71867(4) 0.10153(6) 0.63307(8) 0.02346(15) Uani 1 1 d . .
S2 S 0.46335(4) 0.64962(6) 0.41771(9) 0.02135(15) Uani 1 1 d . .
O1 O 0.69729(12) 0.38014(17) 0.5027(2) 0.0201(3) Uani 1 1 d . .
O2 O 0.49153(11) 0.35193(16) 0.4392(2) 0.0181(3) Uani 1 1 d . .
C1 C 0.65798(16) 0.2362(3) 0.5176(3) 0.0183(4) Uani 1 1 d . .
C2 C 0.64940(15) 0.4862(2) 0.3693(3) 0.0193(4) Uani 1 1 d . .
H2 H 0.6598 0.4423 0.2440 0.023 Uiso 1 1 calc R U
C3 C 0.53430(14) 0.4922(2) 0.4098(4) 0.0169(4) Uani 1 1 d . .
C4 C 0.55657(15) 0.2119(2) 0.4170(4) 0.0194(4) Uani 1 1 d . .
H4 H 0.5717 0.1972 0.2842 0.023 Uiso 1 1 calc R U
C5 C 0.70571(18) 0.6413(3) 0.3833(4) 0.0278(5) Uani 1 1 d . .
H5A H 0.6906 0.6899 0.5017 0.042 Uiso 1 1 calc R U
H5B H 0.6825 0.7111 0.2850 0.042 Uiso 1 1 calc R U
H5C H 0.7805 0.6236 0.3722 0.042 Uiso 1 1 calc R U
C6 C 0.4910(2) 0.0766(3) 0.4821(4) 0.0261(5) Uani 1 1 d . .
H6A H 0.4731 0.0922 0.6109 0.039 Uiso 1 1 calc R U
H6B H 0.5299 -0.0216 0.4686 0.039 Uiso 1 1 calc R U
H6C H 0.4274 0.0712 0.4091 0.039 Uiso 1 1 calc R U

loop_
_atom_site_aniso_label
_atom_site_aniso_U_11
_atom_site_aniso_U_22
_atom_site_aniso_U_33
_atom_site_aniso_U_23
_atom_site_aniso_U_13
_atom_site_aniso_U_12
S1 0.0215(3) 0.0271(3) 0.0218(3) 0.0035(3) -0.0021(2) 0.00475(18)
S2 0.0211(3) 0.0194(2) 0.0235(3) 0.0023(2) 0.0025(2) 0.00366(19)
O1 0.0148(7) 0.0240(7) 0.0215(8) 0.0015(6) -0.0020(6) -0.0006(6)
O2 0.0144(7) 0.0184(7) 0.0214(8) 0.0010(6) -0.0012(7) 0.0002(6)
C1 0.0174(10) 0.0235(10) 0.0139(10) -0.0032(8) 0.0024(8) 0.0016(8)
C2 0.0160(9) 0.0235(10) 0.0184(11) 0.0018(8) 0.0004(8) 0.0014(8)
C3 0.0173(9) 0.0202(9) 0.0133(9) -0.0022(11) -0.0004(8) -0.0023(8)
C4 0.0194(9) 0.0192(9) 0.0196(9) -0.0010(11) -0.0012(11) 0.0030(8)
C5 0.0206(9) 0.0276(11) 0.0352(15) 0.0047(11) -0.0002(10) -0.0061(9)
C6 0.0262(12) 0.0198(10) 0.0324(12) -0.0012(10) -0.0077(9) -0.0030(9)

loop_
_atom_type_symbol
_atom_type_description
_atom_type_scat_dispersion_real
_atom_type_scat_dispersion_imag
_atom_type_scat_source
C C 0.0181 0.0091 'International Tables Vol C Tables 4.2.6.8 and 6.1.1.4'
H H 0.0000 0.0000 'International Tables Vol C Tables 4.2.6.8 and 6.1.1.4'
O O 0.0492 0.0322 'International Tables Vol C Tables 4.2.6.8 and 6.1.1.4'
S S 0.3331 0.5567 'International Tables Vol C Tables 4.2.6.8 and 6.1.1.4'

loop_
_geom_angle_atom_site_label_1
_geom_angle_atom_site_label_2
_geom_angle_atom_site_label_3
_geom_angle
C1 O1 C2 117.47(16)
C3 O2 C4 118.28(15)
O1 C1 C4 114.49(18)
O1 C1 S1 120.59(16)
C4 C1 S1 124.92(16)
O1 C2 C5 106.90(17)
O1 C2 C3 107.61(17)
C5 C2 C3 115.38(18)
O1 C2 H2 108.9
C5 C2 H2 108.9
C3 C2 H2 108.9
O2 C3 C2 114.03(16)
O2 C3 S2 120.04(14)
C2 C3 S2 125.92(14)
O2 C4 C6 105.41(17)
O2 C4 C1 109.19(17)
C6 C4 C1 115.77(19)
O2 C4 H4 108.8
C6 C4 H4 108.8
C1 C4 H4 108.8
C2 C5 H5A 109.5
C2 C5 H5B 109.5
H5A C5 H5B 109.5
C2 C5 H5C 109.5
H5A C5 H5C 109.5
H5B C5 H5C 109.5
C4 C6 H6A 109.5
C4 C6 H6B 109.5
H6A C6 H6B 109.5
C4 C6 H6C 109.5
H6A C6 H6C 109.5
H6B C6 H6C 109.5

loop_
_geom_bond_atom_site_label_1
_geom_bond_atom_site_label_2
_geom_bond_distance
S1 C1 1.625(2)
S2 C3 1.6241(19)
O1 C1 1.331(3)
O1 C2 1.467(2)
O2 C3 1.333(2)
O2 C4 1.467(2)
C1 C4 1.515(3)
C2 C5 1.510(3)
C2 C3 1.514(3)
C2 H2 1.0000
C4 C6 1.506(3)
C4 H4 1.0000
C5 H5A 0.9800
C5 H5B 0.9800
C5 H5C 0.9800
C6 H6A 0.9800
C6 H6B 0.9800
C6 H6C 0.9800
